data_4106677
loop_
_publ_author_name
'Ross Campbell'
'Daniel Cannon'
'Pablo Garc\'ia-\'Alvarez'
'Alan R. Kennedy'
'Robert E. Mulvey'
'Stuart D. Robertson'
'J\"org Sa\&smannshausen'
'Tell Tuttle'

_publ_section_title
;
 Main Group Multiple C-H/N-H Bond Activation of a Diamine and Isolation of
 A Molecular Dilithium Zincate Hydride: Experimental and DFT Evidence for
 Alkali Metal-Zinc Synergistic Effects
;
_journal_name_full 'Journal of the American Chemical Society'
_journal_page_first 13706
_journal_page_last 13717
_journal_paper_doi 10.1021/ja205547h
_journal_volume 133
_journal_year 2011
_chemical_formula_moiety 'C28 H68 Li4 N8'
_chemical_formula_sum 'C28 H68 Li4 N8'
_chemical_formula_weight 544.66
_chemical_name_systematic
; 
 ? 
;
_space_group_IT_number 15
_symmetry_cell_setting monoclinic
_symmetry_space_group_name_Hall '-C 2yc'
_symmetry_space_group_name_H-M 'C 1 2/c 1'
_atom_sites_solution_hydrogens geom
_atom_sites_solution_primary direct
_atom_sites_solution_secondary difmap
_audit_creation_method SHELXL-97
_cell_angle_alpha 90.00
_cell_angle_beta 94.958(6)
_cell_angle_gamma 90.00
_cell_formula_units_Z 4
_cell_length_a 19.7144(14)
_cell_length_b 9.2884(6)
_cell_length_c 20.2438(14)
_cell_measurement_reflns_used 4378
_cell_measurement_temperature 123(2)
_cell_measurement_theta_max 29.4285
_cell_measurement_theta_min 3.0118
_cell_volume 3693.1(4)
_computing_cell_refinement
;
CrysAlisPro, Oxford Diffraction Ltd.,
Version 1.171.33.55 (release 05-01-2010 CrysAlis171 .NET)
(compiled Jan  5 2010,16:28:46)
;
_computing_data_collection
;
CrysAlisPro, Oxford Diffraction Ltd.,
Version 1.171.33.55 (release 05-01-2010 CrysAlis171 .NET)
(compiled Jan  5 2010,16:28:46)
;
_computing_data_reduction
;
CrysAlisPro, Oxford Diffraction Ltd.,
Version 1.171.33.55 (release 05-01-2010 CrysAlis171 .NET)
(compiled Jan  5 2010,16:28:46)
;
_computing_structure_refinement 'SHELXL-97 (Sheldrick, 1997)'
_computing_structure_solution 'SHELXS-97 (Sheldrick, 1990)'
_diffrn_ambient_temperature 123(2)
_diffrn_measured_fraction_theta_full 0.998
_diffrn_measured_fraction_theta_max 0.992
_diffrn_measurement_device_type 'Xcalibur, Eos'
_diffrn_radiation_monochromator graphite
_diffrn_radiation_source 'fine-focus sealed tube'
_diffrn_radiation_type MoK\a
_diffrn_radiation_wavelength 0.71073
_diffrn_reflns_av_R_equivalents 0.0544
_diffrn_reflns_av_sigmaI/netI 0.0580
_diffrn_reflns_limit_h_max 25
_diffrn_reflns_limit_h_min -25
_diffrn_reflns_limit_k_max 12
_diffrn_reflns_limit_k_min -12
_diffrn_reflns_limit_l_max 26
_diffrn_reflns_limit_l_min -26
_diffrn_reflns_number 19595
_diffrn_reflns_theta_full 26.00
_diffrn_reflns_theta_max 28.00
_diffrn_reflns_theta_min 3.02
_exptl_absorpt_coefficient_mu 0.057
_exptl_absorpt_correction_T_max 1.00000
_exptl_absorpt_correction_T_min 0.69706
_exptl_absorpt_correction_type multi-scan
_exptl_absorpt_process_details
;
CrysAlisPro, Oxford Diffraction Ltd.,
Version 1.171.33.55 (release 05-01-2010 CrysAlis171 .NET)
(compiled Jan  5 2010,16:28:46)
empirical absorption correction using spherical harmonics,
 implemented in SCALE3 ABSPACK scaling algorithm.
;
_exptl_crystal_colour yellow
_exptl_crystal_density_diffrn 0.980
_exptl_crystal_description block
_exptl_crystal_F_000 1216
_exptl_crystal_size_max 0.20
_exptl_crystal_size_mid 0.12
_exptl_crystal_size_min 0.12
_refine_diff_density_max 0.300
_refine_diff_density_min -0.333
_refine_diff_density_rms 0.036
_refine_ls_extinction_method none
_refine_ls_goodness_of_fit_ref 0.965
_refine_ls_hydrogen_treatment constr
_refine_ls_matrix_type full
_refine_ls_number_parameters 207
_refine_ls_number_reflns 4435
_refine_ls_number_restraints 3
_refine_ls_restrained_S_all 0.965
_refine_ls_R_factor_all 0.0907
_refine_ls_R_factor_gt 0.0523
_refine_ls_shift/su_max 0.000
_refine_ls_shift/su_mean 0.000
_refine_ls_structure_factor_coef Fsqd
_refine_ls_weighting_details 'calc w=1/[\s^2^(Fo^2^)+(0.0847P)^2^+0.0000P] where P=(Fo^2^+2Fc^2^)/3'
_refine_ls_weighting_scheme calc
_refine_ls_wR_factor_gt 0.1418
_refine_ls_wR_factor_ref 0.1519
_reflns_number_gt 2585
_reflns_number_total 4435
_reflns_threshold_expression >2sigma(I)
_cod_data_source_file ja205547h_si_002_4.cif
_cod_data_source_block srrc1001
_cod_original_sg_symbol_H-M 'C 2/c'
_cod_database_code 4106677

loop_
_symmetry_equiv_pos_as_xyz
'x, y, z'
'-x, y, -z+1/2'
'x+1/2, y+1/2, z'
'-x+1/2, y+1/2, -z+1/2'
'-x, -y, -z'
'x, -y, z-1/2'
'-x+1/2, -y+1/2, -z'
'x+1/2, -y+1/2, z-1/2'

loop_
_atom_site_label
_atom_site_type_symbol
_atom_site_fract_x
_atom_site_fract_y
_atom_site_fract_z
_atom_site_U_iso_or_equiv
_atom_site_adp_type
_atom_site_occupancy
_atom_site_symmetry_multiplicity
_atom_site_calc_flag
_atom_site_refinement_flags
_atom_site_disorder_assembly
_atom_site_disorder_group
Li1 Li 0.13617(12) 0.9369(3) 0.33959(11) 0.0327(5) Uani 1 1 d . . .
Li2 Li 0.01370(11) 0.8791(3) 0.30635(10) 0.0336(5) Uani 1 1 d . . .
N1 N 0.08288(5) 0.90640(12) 0.23904(5) 0.0282(3) Uani 1 1 d . . .
N2 N 0.08335(5) 0.76223(12) 0.35734(5) 0.0290(3) Uani 1 1 d . A .
C1 C 0.09726(7) 0.67787(16) 0.29930(6) 0.0351(3) Uani 1 1 d . A .
H1A H 0.0552 0.6277 0.2817 0.042 Uiso 1 1 calc R . .
H1B H 0.1321 0.6040 0.3123 0.042 Uiso 1 1 calc R . .
C2 C 0.12246(7) 0.77352(15) 0.24553(6) 0.0326(3) Uani 1 1 d . A .
H2A H 0.1711 0.7970 0.2567 0.039 Uiso 1 1 calc R . .
H2B H 0.1185 0.7213 0.2027 0.039 Uiso 1 1 calc R . .
C3 C 0.07303(7) 0.66911(16) 0.41288(7) 0.0374(4) Uani 1 1 d . . .
H3A H 0.1137 0.6050 0.4203 0.045 Uiso 1 1 calc R A .
C4 C 0.06867(8) 0.75956(19) 0.47500(7) 0.0459(4) Uani 1 1 d . A .
H4A H 0.1105 0.8162 0.4834 0.069 Uiso 1 1 calc R . .
H4B H 0.0633 0.6962 0.5129 0.069 Uiso 1 1 calc R . .
H4C H 0.0295 0.8245 0.4687 0.069 Uiso 1 1 calc R . .
C5 C 0.00968(9) 0.57315(19) 0.40232(8) 0.0542(5) Uani 1 1 d . A .
H5A H 0.0118 0.5170 0.3616 0.081 Uiso 1 1 calc R . .
H5B H -0.0312 0.6335 0.3986 0.081 Uiso 1 1 calc R . .
H5C H 0.0080 0.5076 0.4401 0.081 Uiso 1 1 calc R . .
C6 C 0.11198(7) 1.00887(16) 0.19471(6) 0.0356(4) Uani 1 1 d . . .
H6A H 0.1579 1.0374 0.2155 0.043 Uiso 1 1 calc R A .
C7 C 0.06848(9) 1.14196(19) 0.18902(9) 0.0601(5) Uani 1 1 d . A .
H7A H 0.0659 1.1842 0.2331 0.090 Uiso 1 1 calc R . .
H7B H 0.0226 1.1166 0.1701 0.090 Uiso 1 1 calc R . .
H7C H 0.0886 1.2119 0.1601 0.090 Uiso 1 1 calc R . .
C8 C 0.12127(10) 0.9508(2) 0.12550(7) 0.0625(5) Uani 1 1 d . A .
H8A H 0.1505 0.8653 0.1291 0.094 Uiso 1 1 calc R . .
H8B H 0.1425 1.0248 0.0996 0.094 Uiso 1 1 calc R . .
H8C H 0.0768 0.9251 0.1033 0.094 Uiso 1 1 calc R . .
N3 N 0.24744(6) 0.92872(14) 0.36460(6) 0.0404(3) Uani 1 1 d . A .
C12 C 0.25516(9) 0.7902(2) 0.39923(8) 0.0571(5) Uani 1 1 d . . .
H12A H 0.3023 0.7794 0.4182 0.086 Uiso 1 1 calc R A .
H12B H 0.2438 0.7118 0.3678 0.086 Uiso 1 1 calc R . .
H12C H 0.2245 0.7869 0.4348 0.086 Uiso 1 1 calc R . .
C13 C 0.29454(8) 0.9336(2) 0.31254(9) 0.0550(5) Uani 1 1 d . . .
H13A H 0.3415 0.9345 0.3328 0.082 Uiso 1 1 calc R A .
H13B H 0.2861 1.0209 0.2859 0.082 Uiso 1 1 calc R . .
H13C H 0.2876 0.8487 0.2840 0.082 Uiso 1 1 calc R . .
N4 N 0.14327(11) 1.1311(3) 0.40191(13) 0.0393(6) Uani 0.760(4) 1 d P A 1
C11 C 0.20365(12) 1.0908(3) 0.44652(11) 0.0613(9) Uani 0.760(4) 1 d P A 1
H11A H 0.1928 1.0058 0.4732 0.074 Uiso 0.760(4) 1 calc PR A 1
H11B H 0.2160 1.1712 0.4773 0.074 Uiso 0.760(4) 1 calc PR A 1
C10 C 0.26283(14) 1.0565(4) 0.40699(15) 0.0573(9) Uiso 0.760(4) 1 d P A 1
H10A H 0.2724 1.1400 0.3789 0.069 Uiso 0.760(4) 1 calc PR A 1
H10B H 0.3039 1.0376 0.4375 0.069 Uiso 0.760(4) 1 calc PR A 1
C14 C 0.08752(17) 1.1629(3) 0.44378(12) 0.0496(7) Uani 0.760(4) 1 d P A 1
H14A H 0.1004 1.2445 0.4729 0.074 Uiso 0.760(4) 1 calc PR A 1
H14B H 0.0789 1.0783 0.4708 0.074 Uiso 0.760(4) 1 calc PR A 1
H14C H 0.0462 1.1869 0.4155 0.074 Uiso 0.760(4) 1 calc PR A 1
C15 C 0.15558(17) 1.2591(3) 0.36296(14) 0.0651(9) Uani 0.760(4) 1 d P A 1
H15A H 0.1734 1.3364 0.3926 0.098 Uiso 0.760(4) 1 calc PR A 1
H15B H 0.1128 1.2904 0.3390 0.098 Uiso 0.760(4) 1 calc PR A 1
H15C H 0.1888 1.2367 0.3312 0.098 Uiso 0.760(4) 1 calc PR A 1
N4A N 0.1453(4) 1.1576(10) 0.3815(4) 0.034(2) Uiso 0.240(4) 1 d PD A 2
C11A C 0.2202(3) 1.1759(8) 0.3926(4) 0.050(2) Uiso 0.240(4) 1 d PD A 2
H11C H 0.2307 1.2552 0.4245 0.060 Uiso 0.240(4) 1 calc PR A 2
H11D H 0.2387 1.2022 0.3502 0.060 Uiso 0.240(4) 1 calc PR A 2
C10A C 0.2581(3) 1.0225(7) 0.4224(3) 0.0205(15) Uiso 0.240(4) 1 d P A 2
H10C H 0.3072 1.0374 0.4355 0.025 Uiso 0.240(4) 1 calc PR A 2
H10D H 0.2357 0.9842 0.4606 0.025 Uiso 0.240(4) 1 calc PR A 2
C15A C 0.1170(4) 1.2754(8) 0.3410(4) 0.0387(18) Uiso 0.240(4) 1 d PD A 2
H15D H 0.1299 1.3671 0.3625 0.058 Uiso 0.240(4) 1 calc PR A 2
H15E H 0.0672 1.2673 0.3361 0.058 Uiso 0.240(4) 1 calc PR A 2
H15F H 0.1346 1.2715 0.2972 0.058 Uiso 0.240(4) 1 calc PR A 2
C14A C 0.1163(5) 1.1631(12) 0.4447(5) 0.044(3) Uiso 0.240(4) 1 d PD A 2
H14D H 0.1371 1.0882 0.4739 0.065 Uiso 0.240(4) 1 calc PR A 2
H14E H 0.0671 1.1472 0.4379 0.065 Uiso 0.240(4) 1 calc PR A 2
H14F H 0.1252 1.2578 0.4650 0.065 Uiso 0.240(4) 1 calc PR A 2

loop_
_atom_site_aniso_label
_atom_site_aniso_U_11
_atom_site_aniso_U_22
_atom_site_aniso_U_33
_atom_site_aniso_U_23
_atom_site_aniso_U_13
_atom_site_aniso_U_12
Li1 0.0340(12) 0.0376(13) 0.0265(11) 0.0030(10) 0.0030(9) 0.0037(10)
Li2 0.0337(12) 0.0413(13) 0.0258(11) 0.0029(10) 0.0035(9) 0.0028(11)
N1 0.0284(6) 0.0346(6) 0.0220(5) 0.0047(5) 0.0052(4) 0.0017(5)
N2 0.0364(6) 0.0315(6) 0.0196(5) 0.0039(5) 0.0044(4) 0.0031(5)
C1 0.0440(8) 0.0325(8) 0.0292(7) 0.0023(6) 0.0050(6) 0.0051(7)
C2 0.0369(8) 0.0394(8) 0.0220(6) -0.0018(6) 0.0060(5) 0.0020(7)
C3 0.0425(8) 0.0413(8) 0.0287(7) 0.0110(7) 0.0045(6) 0.0044(7)
C4 0.0517(9) 0.0632(11) 0.0230(7) 0.0100(7) 0.0046(6) 0.0011(8)
C5 0.0685(12) 0.0540(10) 0.0412(9) 0.0148(8) 0.0110(8) -0.0153(9)
C6 0.0337(8) 0.0463(9) 0.0267(7) 0.0067(7) 0.0025(6) -0.0053(7)
C7 0.0549(11) 0.0546(11) 0.0720(12) 0.0331(10) 0.0119(9) 0.0011(9)
C8 0.0914(14) 0.0689(12) 0.0298(8) 0.0043(8) 0.0198(8) -0.0239(11)
N3 0.0313(7) 0.0472(8) 0.0429(7) -0.0036(6) 0.0035(5) 0.0036(6)
C12 0.0423(9) 0.0742(13) 0.0536(10) 0.0166(10) -0.0025(8) 0.0137(9)
C13 0.0349(9) 0.0672(12) 0.0648(11) 0.0029(9) 0.0154(8) -0.0022(8)
N4 0.0446(12) 0.0425(14) 0.0303(13) -0.0095(11) 0.0004(10) 0.0066(9)
C11 0.0548(15) 0.0755(18) 0.0497(14) -0.0300(13) -0.0175(11) 0.0103(13)
C14 0.0525(19) 0.0616(17) 0.0350(12) -0.0159(11) 0.0055(11) 0.0132(16)
C15 0.088(2) 0.0403(15) 0.0693(18) -0.0065(14) 0.0165(17) -0.0082(15)

loop_
_atom_type_symbol
_atom_type_description
_atom_type_scat_dispersion_real
_atom_type_scat_dispersion_imag
_atom_type_scat_source
C C 0.0033 0.0016 'International Tables Vol C Tables 4.2.6.8 and 6.1.1.4'
H H 0.0000 0.0000 'International Tables Vol C Tables 4.2.6.8 and 6.1.1.4'
Li Li -0.0003 0.0001 'International Tables Vol C Tables 4.2.6.8 and 6.1.1.4'
N N 0.0061 0.0033 'International Tables Vol C Tables 4.2.6.8 and 6.1.1.4'

loop_
_geom_angle_atom_site_label_1
_geom_angle_atom_site_label_2
_geom_angle_atom_site_label_3
_geom_angle
_geom_angle_site_symmetry_1
_geom_angle_site_symmetry_3
N2 Li1 N4 125.26(13) . .
N2 Li1 N3 117.27(11) . .
N4 Li1 N3 83.34(10) . .
N2 Li1 N4A 135.6(2) . .
N4 Li1 N4A 12.61(19) . .
N3 Li1 N4A 84.1(2) . .
N2 Li1 N1 81.23(9) . .
N4 Li1 N1 129.08(13) . .
N3 Li1 N1 125.85(11) . .
N4A Li1 N1 118.9(2) . .
N2 Li1 C2 66.78(8) . .
N4 Li1 C2 163.44(14) . .
N3 Li1 C2 101.48(10) . .
N4A Li1 C2 151.1(2) . .
N1 Li1 C2 36.19(5) . .
N2 Li1 Li2 50.45(8) . .
N4 Li1 Li2 109.98(12) . .
N3 Li1 Li2 165.43(13) . .
N4A Li1 Li2 110.2(2) . .
N1 Li1 Li2 50.22(7) . .
C2 Li1 Li2 67.48(8) . .
N2 Li1 C1 33.16(6) . .
N4 Li1 C1 158.40(13) . .
N3 Li1 C1 107.24(10) . .
N4A Li1 C1 166.9(2) . .
N1 Li1 C1 59.92(7) . .
C2 Li1 C1 34.67(5) . .
Li2 Li1 C1 58.22(8) . .
N2 Li2 N1 86.69(10) . .
N2 Li2 N1 151.39(14) . 2
N1 Li2 N1 109.58(10) . 2
N2 Li2 Li2 127.83(13) . 2
N1 Li2 Li2 56.39(10) . 2
N1 Li2 Li2 55.08(9) 2 2
N2 Li2 C1 35.58(6) . .
N1 Li2 C1 64.57(8) . .
N1 Li2 C1 130.90(11) 2 .
Li2 Li2 C1 92.45(9) 2 .
N2 Li2 Li1 50.68(8) . .
N1 Li2 Li1 57.67(8) . .
N1 Li2 Li1 157.81(13) 2 .
Li2 Li2 Li1 113.87(15) 2 .
C1 Li2 Li1 63.40(8) . .
N2 Li2 C2 60.15(7) . .
N1 Li2 C2 31.27(5) . .
N1 Li2 C2 124.93(10) 2 .
Li2 Li2 C2 71.37(10) 2 .
C1 Li2 C2 33.30(5) . .
Li1 Li2 C2 54.94(7) . .
N2 Li2 C6 146.18(11) . 2
N1 Li2 C6 126.70(10) . 2
N1 Li2 C6 31.25(5) 2 2
Li2 Li2 C6 81.84(11) 2 2
C1 Li2 C6 157.27(11) . 2
Li1 Li2 C6 138.86(12) . 2
C2 Li2 C6 152.91(9) . 2
C6 N1 C2 111.80(10) . .
C6 N1 Li2 144.96(11) . .
C2 N1 Li2 102.66(10) . .
C6 N1 Li2 101.75(10) . 2
C2 N1 Li2 113.75(11) . 2
Li2 N1 Li2 68.53(10) . 2
C6 N1 Li1 107.44(10) . .
C2 N1 Li1 79.57(9) . .
Li2 N1 Li1 72.11(9) . .
Li2 N1 Li1 140.30(10) 2 .
C3 N2 C1 110.72(11) . .
C3 N2 Li2 126.72(11) . .
C1 N2 Li2 92.57(10) . .
C3 N2 Li1 138.02(11) . .
C1 N2 Li1 98.96(10) . .
Li2 N2 Li1 78.87(10) . .
N2 C1 C2 111.01(12) . .
N2 C1 Li2 51.85(8) . .
C2 C1 Li2 82.06(9) . .
N2 C1 Li1 47.88(8) . .
C2 C1 Li1 65.39(9) . .
Li2 C1 Li1 58.38(8) . .
N2 C1 H1A 109.4 . .
C2 C1 H1A 109.4 . .
Li2 C1 H1A 80.6 . .
Li1 C1 H1A 138.9 . .
N2 C1 H1B 109.4 . .
C2 C1 H1B 109.4 . .
Li2 C1 H1B 161.2 . .
Li1 C1 H1B 112.0 . .
H1A C1 H1B 108.0 . .
N1 C2 C1 110.68(11) . .
N1 C2 Li1 64.24(8) . .
C1 C2 Li1 79.94(9) . .
N1 C2 Li2 46.06(7) . .
C1 C2 Li2 64.64(9) . .
Li1 C2 Li2 57.59(8) . .
N1 C2 H2A 109.5 . .
C1 C2 H2A 109.5 . .
Li1 C2 H2A 69.1 . .
Li2 C2 H2A 126.7 . .
N1 C2 H2B 109.5 . .
C1 C2 H2B 109.5 . .
Li1 C2 H2B 170.4 . .
Li2 C2 H2B 124.2 . .
H2A C2 H2B 108.1 . .
N2 C3 C4 109.51(12) . .
N2 C3 C5 113.99(11) . .
C4 C3 C5 109.43(12) . .
N2 C3 H3A 107.9 . .
C4 C3 H3A 107.9 . .
C5 C3 H3A 107.9 . .
C3 C4 H4A 109.5 . .
C3 C4 H4B 109.5 . .
H4A C4 H4B 109.5 . .
C3 C4 H4C 109.5 . .
H4A C4 H4C 109.5 . .
H4B C4 H4C 109.5 . .
C3 C5 H5A 109.5 . .
C3 C5 H5B 109.5 . .
H5A C5 H5B 109.5 . .
C3 C5 H5C 109.5 . .
H5A C5 H5C 109.5 . .
H5B C5 H5C 109.5 . .
N1 C6 C7 109.36(12) . .
N1 C6 C8 114.75(13) . .
C7 C6 C8 109.45(13) . .
N1 C6 Li2 47.00(7) . 2
C7 C6 Li2 81.51(10) . 2
C8 C6 Li2 91.00(10) . 2
N1 C6 H6A 107.7 . .
C7 C6 H6A 107.7 . .
C8 C6 H6A 107.7 . .
Li2 C6 H6A 154.2 2 .
C6 C7 H7A 109.5 . .
C6 C7 H7B 109.5 . .
H7A C7 H7B 109.5 . .
C6 C7 H7C 109.5 . .
H7A C7 H7C 109.5 . .
H7B C7 H7C 109.5 . .
C6 C8 H8A 109.5 . .
C6 C8 H8B 109.5 . .
H8A C8 H8B 109.5 . .
C6 C8 H8C 109.5 . .
H8A C8 H8C 109.5 . .
H8B C8 H8C 109.5 . .
C10A N3 C13 120.1(3) . .
C10A N3 C12 98.0(3) . .
C13 N3 C12 108.98(13) . .
C13 N3 C10 106.33(16) . .
C12 N3 C10 114.74(16) . .
C10A N3 Li1 103.6(2) . .
C13 N3 Li1 120.85(11) . .
C12 N3 Li1 101.52(11) . .
C10 N3 Li1 104.77(14) . .
N3 C12 H12A 109.5 . .
N3 C12 H12B 109.5 . .
H12A C12 H12B 109.5 . .
N3 C12 H12C 109.5 . .
H12A C12 H12C 109.5 . .
H12B C12 H12C 109.5 . .
N3 C13 H13A 109.5 . .
N3 C13 H13B 109.5 . .
H13A C13 H13B 109.5 . .
N3 C13 H13C 109.5 . .
H13A C13 H13C 109.5 . .
H13B C13 H13C 109.5 . .
C15 N4 C14 108.4(2) . .
C15 N4 C11 112.0(2) . .
C14 N4 C11 107.5(2) . .
C15 N4 Li1 111.35(18) . .
C14 N4 Li1 118.69(18) . .
C11 N4 Li1 98.65(16) . .
N4 C11 C10 110.4(2) . .
N4 C11 H11A 109.6 . .
C10 C11 H11A 109.6 . .
N4 C11 H11B 109.6 . .
C10 C11 H11B 109.6 . .
H11A C11 H11B 108.1 . .
N3 C10 C11 110.4(2) . .
N3 C10 H10A 109.6 . .
C11 C10 H10A 109.6 . .
N3 C10 H10B 109.6 . .
C11 C10 H10B 109.6 . .
H10A C10 H10B 108.1 . .
C14A N4A C15A 108.1(7) . .
C14A N4A C11A 109.0(7) . .
C15A N4A C11A 109.2(7) . .
C14A N4A Li1 110.2(7) . .
C15A N4A Li1 117.8(5) . .
C11A N4A Li1 102.1(5) . .
N4A C11A C10A 111.1(6) . .
N4A C11A H11C 109.4 . .
C10A C11A H11C 109.4 . .
N4A C11A H11D 109.4 . .
C10A C11A H11D 109.4 . .
H11C C11A H11D 108.0 . .
N3 C10A C11A 100.8(4) . .
N3 C10A H10C 111.6 . .
C11A C10A H10C 111.6 . .
N3 C10A H10D 111.6 . .
C11A C10A H10D 111.6 . .
H10C C10A H10D 109.4 . .
N4A C15A H15D 109.5 . .
N4A C15A H15E 109.5 . .
H15D C15A H15E 109.5 . .
N4A C15A H15F 109.5 . .
H15D C15A H15F 109.5 . .
H15E C15A H15F 109.5 . .
N4A C14A H14D 109.5 . .
N4A C14A H14E 109.5 . .
H14D C14A H14E 109.5 . .
N4A C14A H14F 109.5 . .
H14D C14A H14F 109.5 . .
H14E C14A H14F 109.5 . .

loop_
_geom_bond_atom_site_label_1
_geom_bond_atom_site_label_2
_geom_bond_distance
_geom_bond_site_symmetry_2
Li1 N2 1.977(3) .
Li1 N4 2.199(3) .
Li1 N3 2.209(3) .
Li1 N4A 2.220(10) .
Li1 N1 2.227(2) .
Li1 C2 2.432(3) .
Li1 Li2 2.508(3) .
Li1 C1 2.633(3) .
Li2 N2 1.971(2) .
Li2 N1 2.025(2) .
Li2 N1 2.057(2) 2
Li2 Li2 2.299(4) 2
Li2 C1 2.504(3) .
Li2 C2 2.744(3) .
Li2 C6 2.754(3) 2
N1 C6 1.4592(17) .
N1 C2 1.4600(17) .
N1 Li2 2.057(2) 2
N2 C3 1.4468(17) .
N2 C1 1.4580(17) .
C1 C2 1.5212(19) .
C1 H1A 0.9900 .
C1 H1B 0.9900 .
C2 H2A 0.9900 .
C2 H2B 0.9900 .
C3 C4 1.521(2) .
C3 C5 1.534(2) .
C3 H3A 1.0000 .
C4 H4A 0.9800 .
C4 H4B 0.9800 .
C4 H4C 0.9800 .
C5 H5A 0.9800 .
C5 H5B 0.9800 .
C5 H5C 0.9800 .
C6 C7 1.503(2) .
C6 C8 1.527(2) .
C6 Li2 2.754(3) 2
C6 H6A 1.0000 .
C7 H7A 0.9800 .
C7 H7B 0.9800 .
C7 H7C 0.9800 .
C8 H8A 0.9800 .
C8 H8B 0.9800 .
C8 H8C 0.9800 .
N3 C10A 1.460(6) .
N3 C13 1.4644(18) .
N3 C12 1.467(2) .
N3 C10 1.480(3) .
C12 H12A 0.9800 .
C12 H12B 0.9800 .
C12 H12C 0.9800 .
C13 H13A 0.9800 .
C13 H13B 0.9800 .
C13 H13C 0.9800 .
N4 C15 1.458(4) .
N4 C14 1.474(3) .
N4 C11 1.479(3) .
C11 C10 1.505(4) .
C11 H11A 0.9900 .
C11 H11B 0.9900 .
C10 H10A 0.9900 .
C10 H10B 0.9900 .
C14 H14A 0.9800 .
C14 H14B 0.9800 .
C14 H14C 0.9800 .
C15 H15A 0.9800 .
C15 H15B 0.9800 .
C15 H15C 0.9800 .
N4A C14A 1.446(10) .
N4A C15A 1.450(10) .
N4A C11A 1.484(10) .
C11A C10A 1.695(10) .
C11A H11C 0.9900 .
C11A H11D 0.9900 .
C10A H10C 0.9900 .
C10A H10D 0.9900 .
C15A H15D 0.9800 .
C15A H15E 0.9800 .
C15A H15F 0.9800 .
C14A H14D 0.9800 .
C14A H14E 0.9800 .
C14A H14F 0.9800 .

loop_
_geom_torsion_atom_site_label_1
_geom_torsion_atom_site_label_2
_geom_torsion_atom_site_label_3
_geom_torsion_atom_site_label_4
_geom_torsion
_geom_torsion_site_symmetry_1
_geom_torsion_site_symmetry_4
N4 Li1 Li2 N2 -119.76(14) . .
N3 Li1 Li2 N2 35.4(5) . .
N4A Li1 Li2 N2 -133.2(2) . .
N1 Li1 Li2 N2 115.48(11) . .
C2 Li1 Li2 N2 77.81(9) . .
C1 Li1 Li2 N2 40.04(6) . .
N2 Li1 Li2 N1 -115.48(11) . .
N4 Li1 Li2 N1 124.76(14) . .
N3 Li1 Li2 N1 -80.0(5) . .
N4A Li1 Li2 N1 111.3(2) . .
C2 Li1 Li2 N1 -37.67(6) . .
C1 Li1 Li2 N1 -75.44(8) . .
N2 Li1 Li2 N1 -175.4(3) . 2
N4 Li1 Li2 N1 64.9(4) . 2
N3 Li1 Li2 N1 -139.9(4) . 2
N4A Li1 Li2 N1 51.4(4) . 2
N1 Li1 Li2 N1 -59.9(3) . 2
C2 Li1 Li2 N1 -97.6(3) . 2
C1 Li1 Li2 N1 -135.3(3) . 2
N2 Li1 Li2 Li2 -120.29(9) . 2
N4 Li1 Li2 Li2 119.94(12) . 2
N3 Li1 Li2 Li2 -84.9(5) . 2
N4A Li1 Li2 Li2 106.5(2) . 2
N1 Li1 Li2 Li2 -4.82(8) . 2
C2 Li1 Li2 Li2 -42.49(8) . 2
C1 Li1 Li2 Li2 -80.26(7) . 2
N2 Li1 Li2 C1 -40.04(6) . .
N4 Li1 Li2 C1 -159.80(14) . .
N3 Li1 Li2 C1 -4.6(5) . .
N4A Li1 Li2 C1 -173.2(2) . .
N1 Li1 Li2 C1 75.44(8) . .
C2 Li1 Li2 C1 37.77(6) . .
N2 Li1 Li2 C2 -77.81(9) . .
N4 Li1 Li2 C2 162.43(14) . .
N3 Li1 Li2 C2 -42.4(5) . .
N4A Li1 Li2 C2 149.0(2) . .
N1 Li1 Li2 C2 37.67(6) . .
C1 Li1 Li2 C2 -37.77(6) . .
N2 Li1 Li2 C6 134.00(17) . 2
N4 Li1 Li2 C6 14.2(2) . 2
N3 Li1 Li2 C6 169.4(4) . 2
N4A Li1 Li2 C6 0.8(3) . 2
N1 Li1 Li2 C6 -110.52(16) . 2
C2 Li1 Li2 C6 -148.19(15) . 2
C1 Li1 Li2 C6 174.04(16) . 2
N2 Li2 N1 C6 -139.46(16) . .
N1 Li2 N1 C6 64.6(2) 2 .
Li2 Li2 N1 C6 79.64(16) 2 .
C1 Li2 N1 C6 -168.46(17) . .
Li1 Li2 N1 C6 -95.07(18) . .
C2 Li2 N1 C6 -169.5(2) . .
C6 Li2 N1 C6 34.7(2) 2 .
N2 Li2 N1 C2 30.09(11) . .
N1 Li2 N1 C2 -125.81(11) 2 .
Li2 Li2 N1 C2 -110.81(10) 2 .
C1 Li2 N1 C2 1.09(9) . .
Li1 Li2 N1 C2 74.48(10) . .
C6 Li2 N1 C2 -155.74(12) 2 .
N2 Li2 N1 Li2 140.90(5) . 2
N1 Li2 N1 Li2 -15.00(15) 2 2
C1 Li2 N1 Li2 111.90(6) . 2
Li1 Li2 N1 Li2 -174.71(8) . 2
C2 Li2 N1 Li2 110.81(10) . 2
C6 Li2 N1 Li2 -44.93(16) 2 2
N2 Li2 N1 Li1 -44.39(9) . .
N1 Li2 N1 Li1 159.71(13) 2 .
Li2 Li2 N1 Li1 174.71(8) 2 .
C1 Li2 N1 Li1 -73.39(8) . .
C2 Li2 N1 Li1 -74.48(10) . .
C6 Li2 N1 Li1 129.78(15) 2 .
N2 Li1 N1 C6 -172.05(10) . .
N4 Li1 N1 C6 59.11(18) . .
N3 Li1 N1 C6 -54.63(16) . .
N4A Li1 N1 C6 50.1(3) . .
C2 Li1 N1 C6 -109.75(11) . .
Li2 Li1 N1 C6 143.17(12) . .
C1 Li1 N1 C6 -144.87(10) . .
N2 Li1 N1 C2 -62.30(9) . .
N4 Li1 N1 C2 168.85(17) . .
N3 Li1 N1 C2 55.12(14) . .
N4A Li1 N1 C2 159.9(3) . .
Li2 Li1 N1 C2 -107.08(10) . .
C1 Li1 N1 C2 -35.12(7) . .
N2 Li1 N1 Li2 44.78(9) . .
N4 Li1 N1 Li2 -84.07(17) . .
N3 Li1 N1 Li2 162.20(16) . .
N4A Li1 N1 Li2 -93.0(3) . .
C2 Li1 N1 Li2 107.08(10) . .
C1 Li1 N1 Li2 71.96(9) . .
N2 Li1 N1 Li2 52.50(18) . 2
N4 Li1 N1 Li2 -76.3(2) . 2
N3 Li1 N1 Li2 169.92(13) . 2
N4A Li1 N1 Li2 -85.3(3) . 2
C2 Li1 N1 Li2 114.80(17) . 2
Li2 Li1 N1 Li2 7.72(12) . 2
C1 Li1 N1 Li2 79.68(16) . 2
N1 Li2 N2 C3 -167.20(11) . .
N1 Li2 N2 C3 -40.7(3) 2 .
Li2 Li2 N2 C3 -125.52(17) 2 .
C1 Li2 N2 C3 -118.39(15) . .
Li1 Li2 N2 C3 142.98(14) . .
C2 Li2 N2 C3 -149.74(13) . .
C6 Li2 N2 C3 21.2(3) 2 .
N1 Li2 N2 C1 -48.81(10) . .
N1 Li2 N2 C1 77.7(3) 2 .
Li2 Li2 N2 C1 -7.12(17) 2 .
Li1 Li2 N2 C1 -98.63(10) . .
C2 Li2 N2 C1 -31.35(8) . .
C6 Li2 N2 C1 139.6(2) 2 .
N1 Li2 N2 Li1 49.82(9) . .
N1 Li2 N2 Li1 176.3(3) 2 .
Li2 Li2 N2 Li1 91.51(17) 2 .
C1 Li2 N2 Li1 98.63(10) . .
C2 Li2 N2 Li1 67.29(8) . .
C6 Li2 N2 Li1 -121.8(2) 2 .
N4 Li1 N2 C3 -46.2(2) . .
N3 Li1 N2 C3 55.6(2) . .
N4A Li1 N2 C3 -55.6(4) . .
N1 Li1 N2 C3 -178.41(14) . .
C2 Li1 N2 C3 146.91(15) . .
Li2 Li1 N2 C3 -133.82(17) . .
C1 Li1 N2 C3 135.30(19) . .
N4 Li1 N2 C1 178.52(14) . .
N3 Li1 N2 C1 -79.67(13) . .
N4A Li1 N2 C1 169.0(3) . .
N1 Li1 N2 C1 46.29(9) . .
C2 Li1 N2 C1 11.61(8) . .
Li2 Li1 N2 C1 90.88(10) . .
N4 Li1 N2 Li2 87.64(16) . .
N3 Li1 N2 Li2 -170.55(13) . .
N4A Li1 N2 Li2 78.2(3) . .
N1 Li1 N2 Li2 -44.59(8) . .
C2 Li1 N2 Li2 -79.27(8) . .
C1 Li1 N2 Li2 -90.88(10) . .
C3 N2 C1 C2 -168.26(11) . .
Li2 N2 C1 C2 60.67(13) . .
Li1 N2 C1 C2 -18.46(13) . .
C3 N2 C1 Li2 131.07(13) . .
Li1 N2 C1 Li2 -79.13(11) . .
C3 N2 C1 Li1 -149.80(13) . .
Li2 N2 C1 Li1 79.13(11) . .
N1 Li2 C1 N2 123.71(12) . .
N1 Li2 C1 N2 -141.76(18) 2 .
Li2 Li2 C1 N2 174.37(14) 2 .
Li1 Li2 C1 N2 58.81(9) . .
C2 Li2 C1 N2 124.74(12) . .
C6 Li2 C1 N2 -111.0(3) 2 .
N2 Li2 C1 C2 -124.74(12) . .
N1 Li2 C1 C2 -1.03(8) . .
N1 Li2 C1 C2 93.50(15) 2 .
Li2 Li2 C1 C2 49.63(11) 2 .
Li1 Li2 C1 C2 -65.93(9) . .
C6 Li2 C1 C2 124.3(2) 2 .
N2 Li2 C1 Li1 -58.81(9) . .
N1 Li2 C1 Li1 64.90(8) . .
N1 Li2 C1 Li1 159.43(17) 2 .
Li2 Li2 C1 Li1 115.56(12) 2 .
C2 Li2 C1 Li1 65.93(9) . .
C6 Li2 C1 Li1 -169.8(3) 2 .
N4 Li1 C1 N2 -3.3(3) . .
N3 Li1 C1 N2 113.71(12) . .
N4A Li1 C1 N2 -35.9(10) . .
N1 Li1 C1 N2 -124.36(11) . .
C2 Li1 C1 N2 -161.03(14) . .
Li2 Li1 C1 N2 -65.08(10) . .
N2 Li1 C1 C2 161.03(14) . .
N4 Li1 C1 C2 157.7(3) . .
N3 Li1 C1 C2 -85.27(11) . .
N4A Li1 C1 C2 125.1(10) . .
N1 Li1 C1 C2 36.67(8) . .
Li2 Li1 C1 C2 95.94(10) . .
N2 Li1 C1 Li2 65.08(10) . .
N4 Li1 C1 Li2 61.8(3) . .
N3 Li1 C1 Li2 178.79(12) . .
N4A Li1 C1 Li2 29.2(10) . .
N1 Li1 C1 Li2 -59.27(8) . .
C2 Li1 C1 Li2 -95.94(10) . .
C6 N1 C2 C1 171.83(11) . .
Li2 N1 C2 C1 -1.74(14) . .
Li2 N1 C2 C1 -73.61(13) 2 .
Li1 N1 C2 C1 67.07(11) . .
C6 N1 C2 Li1 104.75(11) . .
Li2 N1 C2 Li1 -68.81(10) . .
Li2 N1 C2 Li1 -140.69(11) 2 .
C6 N1 C2 Li2 173.56(13) . .
Li2 N1 C2 Li2 -71.88(12) 2 .
Li1 N1 C2 Li2 68.81(10) . .
N2 C1 C2 N1 -42.42(15) . .
Li2 C1 C2 N1 1.38(11) . .
Li1 C1 C2 N1 -57.40(10) . .
N2 C1 C2 Li1 14.97(11) . .
Li2 C1 C2 Li1 58.78(8) . .
N2 C1 C2 Li2 -43.81(10) . .
Li1 C1 C2 Li2 -58.78(8) . .
N2 Li1 C2 N1 107.78(10) . .
N4 Li1 C2 N1 -31.8(4) . .
N3 Li1 C2 N1 -137.28(11) . .
N4A Li1 C2 N1 -38.5(5) . .
Li2 Li1 C2 N1 52.69(9) . .
C1 Li1 C2 N1 118.94(11) . .
N2 Li1 C2 C1 -11.16(8) . .
N4 Li1 C2 C1 -150.7(5) . .
N3 Li1 C2 C1 103.78(11) . .
N4A Li1 C2 C1 -157.5(5) . .
N1 Li1 C2 C1 -118.94(11) . .
Li2 Li1 C2 C1 -66.26(9) . .
N2 Li1 C2 Li2 55.10(8) . .
N4 Li1 C2 Li2 -84.4(5) . .
N3 Li1 C2 Li2 170.04(12) . .
N4A Li1 C2 Li2 -91.2(5) . .
N1 Li1 C2 Li2 -52.69(9) . .
C1 Li1 C2 Li2 66.26(9) . .
N2 Li2 C2 N1 -144.75(13) . .
N1 Li2 C2 N1 68.75(13) 2 .
Li2 Li2 C2 N1 55.24(9) 2 .
C1 Li2 C2 N1 -178.20(14) . .
Li1 Li2 C2 N1 -84.08(11) . .
C6 Li2 C2 N1 46.3(2) 2 .
N2 Li2 C2 C1 33.45(8) . .
N1 Li2 C2 C1 178.20(14) . .
N1 Li2 C2 C1 -113.05(15) 2 .
Li2 Li2 C2 C1 -126.55(9) 2 .
Li1 Li2 C2 C1 94.13(10) . .
C6 Li2 C2 C1 -135.5(2) 2 .
N2 Li2 C2 Li1 -60.68(9) . .
N1 Li2 C2 Li1 84.08(11) . .
N1 Li2 C2 Li1 152.83(16) 2 .
Li2 Li2 C2 Li1 139.32(8) 2 .
C1 Li2 C2 Li1 -94.13(10) . .
C6 Li2 C2 Li1 130.4(3) 2 .
C1 N2 C3 C4 172.02(11) . .
Li2 N2 C3 C4 -77.97(16) . .
Li1 N2 C3 C4 40.0(2) . .
C1 N2 C3 C5 -65.03(16) . .
Li2 N2 C3 C5 44.98(19) . .
Li1 N2 C3 C5 162.95(15) . .
C2 N1 C6 C7 178.97(12) . .
Li2 N1 C6 C7 -12.0(2) . .
Li2 N1 C6 C7 57.21(14) 2 .
Li1 N1 C6 C7 -95.55(13) . .
C2 N1 C6 C8 55.56(16) . .
Li2 N1 C6 C8 -135.43(18) . .
Li2 N1 C6 C8 -66.19(15) 2 .
Li1 N1 C6 C8 141.05(13) . .
C2 N1 C6 Li2 121.76(13) . 2
Li2 N1 C6 Li2 -69.23(17) . 2
Li1 N1 C6 Li2 -152.76(12) . 2
N2 Li1 N3 C10A -108.8(3) . .
N4 Li1 N3 C10A 17.6(3) . .
N4A Li1 N3 C10A 30.3(4) . .
N1 Li1 N3 C10A 151.9(3) . .
C2 Li1 N3 C10A -178.4(3) . .
Li2 Li1 N3 C10A -139.0(5) . .
C1 Li1 N3 C10A -143.1(3) . .
N2 Li1 N3 C13 113.00(15) . .
N4 Li1 N3 C13 -120.58(15) . .
N4A Li1 N3 C13 -107.9(2) . .
N1 Li1 N3 C13 13.7(2) . .
C2 Li1 N3 C13 43.36(16) . .
Li2 Li1 N3 C13 82.8(5) . .
C1 Li1 N3 C13 78.71(15) . .
N2 Li1 N3 C12 -7.56(15) . .
N4 Li1 N3 C12 118.87(13) . .
N4A Li1 N3 C12 131.5(2) . .
N1 Li1 N3 C12 -106.81(15) . .
C2 Li1 N3 C12 -77.19(12) . .
Li2 Li1 N3 C12 -37.8(5) . .
C1 Li1 N3 C12 -41.85(12) . .
N2 Li1 N3 C10 -127.26(17) . .
N4 Li1 N3 C10 -0.84(19) . .
N4A Li1 N3 C10 11.8(3) . .
N1 Li1 N3 C10 133.49(18) . .
C2 Li1 N3 C10 163.11(16) . .
Li2 Li1 N3 C10 -157.5(5) . .
C1 Li1 N3 C10 -161.55(15) . .
N2 Li1 N4 C15 -152.0(2) . .
N3 Li1 N4 C15 89.12(19) . .
N4A Li1 N4 C15 -3.8(11) . .
N1 Li1 N4 C15 -42.5(3) . .
C2 Li1 N4 C15 -18.9(5) . .
Li2 Li1 N4 C15 -97.0(2) . .
C1 Li1 N4 C15 -149.8(3) . .
N2 Li1 N4 C14 -25.2(3) . .
N3 Li1 N4 C14 -144.1(2) . .
N4A Li1 N4 C14 123.0(12) . .
N1 Li1 N4 C14 84.3(3) . .
C2 Li1 N4 C14 107.9(5) . .
Li2 Li1 N4 C14 29.8(3) . .
C1 Li1 N4 C14 -23.0(5) . .
N2 Li1 N4 C11 90.2(2) . .
N3 Li1 N4 C11 -28.62(17) . .
N4A Li1 N4 C11 -121.6(12) . .
N1 Li1 N4 C11 -160.29(18) . .
C2 Li1 N4 C11 -136.7(4) . .
Li2 Li1 N4 C11 145.28(17) . .
C1 Li1 N4 C11 92.4(3) . .
C15 N4 C11 C10 -61.2(3) . .
C14 N4 C11 C10 179.9(2) . .
Li1 N4 C11 C10 56.0(2) . .
C10A N3 C10 C11 -57.2(9) . .
C13 N3 C10 C11 160.4(2) . .
C12 N3 C10 C11 -79.1(3) . .
Li1 N3 C10 C11 31.3(3) . .
N4 C11 C10 N3 -63.9(3) . .
N2 Li1 N4A C14A 15.3(8) . .
N4 Li1 N4A C14A -22.7(9) . .
N3 Li1 N4A C14A -108.3(6) . .
N1 Li1 N4A C14A 123.6(6) . .
C2 Li1 N4A C14A 148.5(5) . .
Li2 Li1 N4A C14A 68.8(6) . .
C1 Li1 N4A C14A 42.6(14) . .
N2 Li1 N4A C15A -109.3(6) . .
N4 Li1 N4A C15A -147.3(16) . .
N3 Li1 N4A C15A 127.0(6) . .
N1 Li1 N4A C15A -1.0(7) . .
C2 Li1 N4A C15A 23.8(10) . .
Li2 Li1 N4A C15A -55.8(7) . .
C1 Li1 N4A C15A -82.1(12) . .
N2 Li1 N4A C11A 131.0(4) . .
N4 Li1 N4A C11A 93.1(12) . .
N3 Li1 N4A C11A 7.4(4) . .
N1 Li1 N4A C11A -120.6(4) . .
C2 Li1 N4A C11A -95.8(6) . .
Li2 Li1 N4A C11A -175.5(4) . .
C1 Li1 N4A C11A 158.3(8) . .
C14A N4A C11A C10A 76.4(9) . .
C15A N4A C11A C10A -165.7(6) . .
Li1 N4A C11A C10A -40.2(6) . .
C13 N3 C10A C11A 84.0(4) . .
C12 N3 C10A C11A -158.6(4) . .
C10 N3 C10A C11A 41.4(8) . .
Li1 N3 C10A C11A -54.6(4) . .
N4A C11A C10A N3 68.9(7) . .
